data_1544071
loop_
_publ_author_name
'Gural'skiy, Il'ya A.'
'Shylin, Sergii I.'
'Golub, Bohdan O.'
'Ksenofontov, Vadim'
'Fritsky, Igor O.'
'Tremel, Wolfgang'

_publ_section_title
;
 High temperature spin crossover in [Fe(pyrazine){Ag(CN)2}2] and its
 solvate
;
_journal_issue 11
_journal_name_full 'New J. Chem.'
_journal_page_first 9012
_journal_paper_doi 10.1039/C6NJ01472K
_journal_volume 40
_journal_year 2016
_chemical_formula_moiety '0.5(C16 H8 Ag4 Fe2 N12), 0.5(C4 H6 N2)'
_chemical_formula_sum 'C10 H7 Ag2 Fe N7'
_chemical_formula_weight 496.82
_space_group_crystal_system monoclinic
_space_group_IT_number 8
_space_group_name_Hall 'C -2y'
_space_group_name_H-M_alt 'C 1 m 1'
_symmetry_space_group_name_Hall 'C -2y'
_symmetry_space_group_name_H-M 'C 1 m 1'
_atom_sites_solution_hydrogens geom
_audit_creation_date 2016-08-23
_audit_creation_method
;
Olex2 1.2
(compiled 2016.02.19 svn.r3266 for OlexSys, GUI svn.r5155)
;
_audit_update_record
;
2016-08-24 deposited with the CCDC.
2016-09-13 downloaded from the CCDC.
;
_cell_angle_alpha 90
_cell_angle_beta 118.622(10)
_cell_angle_gamma 90
_cell_formula_units_Z 2
_cell_length_a 6.734(4)
_cell_length_b 12.536(6)
_cell_length_c 9.120(5)
_cell_measurement_reflns_used 759
_cell_measurement_temperature 173(2)
_cell_measurement_theta_max 28.122
_cell_measurement_theta_min 2.545
_cell_volume 675.8(6)
_computing_cell_refinement 'SAINT v8.34A (Bruker, 2013)'
_computing_data_collection 'SAINT v8.34A (Bruker, 2013)'
_computing_data_reduction 'SAINT v8.34A (Bruker, 2013)'
_computing_molecular_graphics 'Olex2 (Dolomanov et al., 2009)'
_computing_publication_material 'Olex2 (Dolomanov et al., 2009)'
_computing_structure_refinement 'ShelXL (Sheldrick, 2015)'
_computing_structure_solution 'ShelXS (Sheldrick, 2008)'
_diffrn_ambient_temperature 173.15
_diffrn_measured_fraction_theta_full 0.998
_diffrn_measured_fraction_theta_max 0.973
_diffrn_measurement_device_type 'Bruker SMART'
_diffrn_radiation_type MoK\a
_diffrn_radiation_wavelength 0.71073
_diffrn_reflns_av_unetI/netI 0.0670
_diffrn_reflns_Laue_measured_fraction_full 0.998
_diffrn_reflns_Laue_measured_fraction_max 0.973
_diffrn_reflns_limit_h_max 8
_diffrn_reflns_limit_h_min -8
_diffrn_reflns_limit_k_max 16
_diffrn_reflns_limit_k_min -16
_diffrn_reflns_limit_l_max 12
_diffrn_reflns_limit_l_min -12
_diffrn_reflns_number 995
_diffrn_reflns_point_group_measured_fraction_full 0.997
_diffrn_reflns_point_group_measured_fraction_max 0.969
_diffrn_reflns_theta_full 25.242
_diffrn_reflns_theta_max 28.357
_diffrn_reflns_theta_min 2.544
_exptl_absorpt_coefficient_mu 3.927
_exptl_absorpt_correction_T_max 0.745617
_exptl_absorpt_correction_T_min 0.421829
_exptl_absorpt_correction_type multi-scan
_exptl_absorpt_process_details
;
 TWINABS-2012/1 (Bruker,2012) was used for absorption correction.
 
For component 1:
 wR2(int) was 0.0743 before and 0.0409 after correction.
 The Ratio of minimum to maximum transmission not present.
 The \l/2 correction factor is Not present
 
For component 2:
 wR2(int) was 0.1031 before and 0.0569 after correction.
 The Ratio of minimum to maximum transmission is 0.56.
 The \l/2 correction factor is Not present

Final HKLF 4 output contains 3192 reflections, Rint = 0.0636
 (1970 with I > 3sig(I), Rint = 0.0551)
;
_exptl_crystal_colour red
_exptl_crystal_colour_primary red
_exptl_crystal_density_diffrn 2.442
_exptl_crystal_description needle
_exptl_crystal_F_000 472
_exptl_crystal_size_max 0.1
_exptl_crystal_size_mid 0.02
_exptl_crystal_size_min 0.01
_refine_diff_density_max 0.958
_refine_diff_density_min -0.896
_refine_diff_density_rms 0.200
_refine_ls_abs_structure_details
;
 Classical Flack method preferred over Parsons because s.u. lower.
;
_refine_ls_abs_structure_Flack -0.04(9)
_refine_ls_extinction_method none
_refine_ls_goodness_of_fit_ref 1.044
_refine_ls_hydrogen_treatment constr
_refine_ls_matrix_type full
_refine_ls_number_parameters 74
_refine_ls_number_reflns 995
_refine_ls_number_restraints 2
_refine_ls_restrained_S_all 1.043
_refine_ls_R_factor_all 0.0459
_refine_ls_R_factor_gt 0.0389
_refine_ls_shift/su_max 0.000
_refine_ls_shift/su_mean 0.000
_refine_ls_structure_factor_coef Fsqd
_refine_ls_weighting_details 'w=1/[\s^2^(Fo^2^)+(0.0344P)^2^] where P=(Fo^2^+2Fc^2^)/3'
_refine_ls_weighting_scheme calc
_refine_ls_wR_factor_gt 0.0776
_refine_ls_wR_factor_ref 0.0791
_reflns_Friedel_coverage 0.984
_reflns_Friedel_fraction_full 0.995
_reflns_Friedel_fraction_max 0.966
_reflns_number_gt 889
_reflns_number_total 995
_reflns_threshold_expression 'I > 2\s(I)'
_cod_data_source_file c6nj01472k2.cif
_cod_data_source_block ig_892_0m
_cod_depositor_comments 'Adding full bibliography for 1544071.cif.'
_cod_original_cell_volume 675.7(6)
_cod_database_code 1544071
_shelx_space_group_comment
;
The symmetry employed for this shelxl refinement is uniquely defined
by the following loop, which should always be used as a source of
symmetry information in preference to the above space-group names.
They are only intended as comments.
;
_shelx_estimated_absorpt_t_max 0.962
_shelx_estimated_absorpt_t_min 0.695
_olex2_refinement_description
;
1. Twinned data refinement
 Scales: 0.48(10) 0.1(1) 0.422(3)
2. Fixed Uiso
 At 1.2 times of:
  All C(H) groups
 At 1.5 times of:
  All C(H,H,H) groups
3. Uiso/Uaniso restraints and constraints
Uanis(C4) = Uanis(N4) = Uanis(N3) = Uanis(C3)
Uanis(N1) = Uanis(N2)
Uanis(C1) = Uanis(C2)
4. Others
 Fixed Sof: H6A(0.5) H6B(0.5) H6C(0.5)
5.a Aromatic/amide H refined with riding coordinates:
 C4(H4), C3(H3)
5.b Idealised Me refined with riding coordinates:
 C6(H6A,H6B,H6C)
;
_shelx_shelxl_version_number 2014/7
_olex2_submission_special_instructions 'No special instructions were received'

loop_
_space_group_symop_operation_xyz
'x, y, z'
'x, -y, z'
'x+1/2, y+1/2, z'
'x+1/2, -y+1/2, z'

loop_
_atom_site_label
_atom_site_type_symbol
_atom_site_fract_x
_atom_site_fract_y
_atom_site_fract_z
_atom_site_U_iso_or_equiv
_atom_site_adp_type
_atom_site_occupancy
_atom_site_site_symmetry_order
_atom_site_calc_flag
_atom_site_refinement_flags_posn
_atom_site_refinement_flags_adp
_atom_site_refinement_flags_occupancy
_atom_site_disorder_assembly
_atom_site_disorder_group
Fe1 Fe -0.6193(4) 0.0000 -0.9180(3) 0.0073(5) Uani 1 2 d S T P . .
Ag1 Ag -0.3537(3) 0.23302(6) -0.3985(2) 0.0222(2) Uani 1 1 d . . . . .
C1 C -0.450(2) 0.1601(9) -0.6237(15) 0.0125(15) Uani 1 1 d . . . . .
N1 N -0.5117(16) 0.1070(8) -0.7414(13) 0.0106(12) Uani 1 1 d . . . . .
C2 C -0.275(2) 0.3265(9) -0.1909(15) 0.0125(15) Uani 1 1 d . . . . .
N2 N -0.2268(16) 0.3891(7) -0.0902(13) 0.0106(12) Uani 1 1 d . . . . .
N4 N -0.915(2) 0.0000 -0.9213(17) 0.0077(10) Uani 1 2 d S T P . .
C4 C -1.0186(17) 0.0914(8) -0.9229(13) 0.0077(10) Uani 1 1 d . . . . .
H4 H -0.9509 0.1575 -0.9249 0.009 Uiso 1 1 calc R . . . .
N5 N -0.402(5) 0.0000 -0.291(3) 0.056(6) Uani 1 2 d S T P . .
N3 N -0.322(2) 0.0000 -0.9141(17) 0.0077(10) Uani 1 2 d S T P . .
C3 C -0.2261(17) 0.0908(8) -0.9216(14) 0.0077(10) Uani 1 1 d . . . . .
H3 H -0.2991 0.1565 -0.9262 0.009 Uiso 1 1 calc R . . . .
C6 C -0.832(4) 0.0000 -0.502(3) 0.036(6) Uani 1 2 d S T P . .
H6A H -0.8780 -0.0716 -0.5494 0.055 Uiso 0.5 1 calc R . . A -1
H6B H -0.8615 0.0510 -0.5916 0.055 Uiso 0.5 1 calc R . . A -1
H6C H -0.9187 0.0206 -0.4454 0.055 Uiso 0.5 1 calc R . . A -1
C5 C -0.590(4) 0.0000 -0.381(3) 0.033(5) Uani 1 2 d S T P . .

loop_
_atom_site_aniso_label
_atom_site_aniso_U_11
_atom_site_aniso_U_22
_atom_site_aniso_U_33
_atom_site_aniso_U_23
_atom_site_aniso_U_13
_atom_site_aniso_U_12
Fe1 0.0057(11) 0.0098(12) 0.0077(12) 0.000 0.0042(11) 0.000
Ag1 0.0260(5) 0.0224(4) 0.0182(4) -0.0122(7) 0.0104(5) -0.0046(11)
C1 0.014(3) 0.012(4) 0.014(3) -0.006(3) 0.009(3) -0.008(3)
N1 0.006(3) 0.014(3) 0.012(3) 0.004(2) 0.004(3) 0.000(2)
C2 0.014(3) 0.012(4) 0.014(3) -0.006(3) 0.009(3) -0.008(3)
N2 0.006(3) 0.014(3) 0.012(3) 0.004(2) 0.004(3) 0.000(2)
N4 0.005(2) 0.010(3) 0.011(3) 0.000 0.006(2) 0.000
C4 0.005(2) 0.010(3) 0.011(3) 0.000 0.006(2) 0.000
N5 0.065(18) 0.057(14) 0.062(17) 0.000 0.043(15) 0.000
N3 0.005(2) 0.010(3) 0.011(3) 0.000 0.006(2) 0.000
C3 0.005(2) 0.010(3) 0.011(3) 0.000 0.006(2) 0.000
C6 0.055(16) 0.012(10) 0.023(11) 0.000 0.003(11) 0.000
C5 0.054(16) 0.034(12) 0.011(11) 0.000 0.016(13) 0.000

loop_
_atom_type_symbol
_atom_type_description
_atom_type_scat_dispersion_real
_atom_type_scat_dispersion_imag
_atom_type_scat_source
C C 0.0033 0.0016 'International Tables Vol C Tables 4.2.6.8 and 6.1.1.4'
H H 0.0000 0.0000 'International Tables Vol C Tables 4.2.6.8 and 6.1.1.4'
Ag Ag -0.8971 1.1015 'International Tables Vol C Tables 4.2.6.8 and 6.1.1.4'
Fe Fe 0.3463 0.8444 'International Tables Vol C Tables 4.2.6.8 and 6.1.1.4'
N N 0.0061 0.0033 'International Tables Vol C Tables 4.2.6.8 and 6.1.1.4'

loop_
_geom_angle_atom_site_label_1
_geom_angle_atom_site_label_2
_geom_angle_atom_site_label_3
_geom_angle
_geom_angle_site_symmetry_1
_geom_angle_site_symmetry_3
N1 Fe1 N1 87.0(6) . 2
N1 Fe1 N2 91.3(3) 2 3_444
N1 Fe1 N2 91.3(3) . 4_454
N1 Fe1 N2 178.2(5) . 3_444
N1 Fe1 N2 178.2(5) 2 4_454
N1 Fe1 N4 89.2(4) 2 .
N1 Fe1 N4 89.2(4) . .
N1 Fe1 N3 90.7(4) 2 .
N1 Fe1 N3 90.7(4) . .
N2 Fe1 N2 90.5(6) 3_444 4_454
N2 Fe1 N4 90.3(4) 3_444 .
N2 Fe1 N4 90.3(4) 4_454 .
N2 Fe1 N3 89.8(4) 3_444 .
N2 Fe1 N3 89.8(4) 4_454 .
N4 Fe1 N3 179.9(7) . .
C1 Ag1 C2 171.7(6) . .
N1 C1 Ag1 170.4(11) . .
C1 N1 Fe1 171.1(10) . .
N2 C2 Ag1 169.9(10) . .
C2 N2 Fe1 174.9(9) . 3_556
C4 N4 Fe1 121.2(6) 2 .
C4 N4 Fe1 121.2(6) . .
C4 N4 C4 117.6(12) . 2
N4 C4 H4 119.6 . .
N4 C4 C3 120.9(9) . 1_455
C3 C4 H4 119.6 1_455 .
C3 N3 Fe1 120.8(6) 2 .
C3 N3 Fe1 120.8(6) . .
C3 N3 C3 118.1(12) . 2
C4 C3 H3 119.4 1_655 .
N3 C3 C4 121.2(9) . 1_655
N3 C3 H3 119.4 . .
H6A C6 H6B 109.5 . .
H6A C6 H6C 109.5 . .
H6B C6 H6C 109.5 . .
C5 C6 H6A 109.5 . .
C5 C6 H6B 109.5 . .
C5 C6 H6C 109.5 . .
N5 C5 C6 179(2) . .

loop_
_geom_bond_atom_site_label_1
_geom_bond_atom_site_label_2
_geom_bond_distance
_geom_bond_site_symmetry_2
Fe1 N1 1.950(11) .
Fe1 N1 1.950(11) 2
Fe1 N2 1.958(11) 4_454
Fe1 N2 1.958(11) 3_444
Fe1 N4 1.974(12) .
Fe1 N3 1.984(12) .
Ag1 C1 2.049(12) .
Ag1 C2 2.069(12) .
C1 N1 1.157(14) .
C2 N2 1.130(14) .
N2 Fe1 1.958(11) 3_556
N4 C4 1.339(12) 2
N4 C4 1.339(12) .
C4 H4 0.9500 .
C4 C3 1.403(9) 1_455
N5 C5 1.13(3) .
N3 C3 1.327(11) .
N3 C3 1.327(11) 2
C3 C4 1.403(9) 1_655
C3 H3 0.9500 .
C6 H6A 0.9800 .
C6 H6B 0.9800 .
C6 H6C 0.9800 .
C6 C5 1.47(3) .

loop_
_geom_torsion_atom_site_label_1
_geom_torsion_atom_site_label_2
_geom_torsion_atom_site_label_3
_geom_torsion_atom_site_label_4
_geom_torsion
_geom_torsion_site_symmetry_1
_geom_torsion_site_symmetry_4
Fe1 N4 C4 C3 -178.6(8) . 1_455
Fe1 N3 C3 C4 -178.5(8) . 1_655
C4 N4 C4 C3 2(2) 2 1_455
C3 N3 C3 C4 -5(2) 2 1_655

loop_
_twin_individual_id
_twin_individual_mass_fraction_refined
1 0.48(10)
2 0.1(1)
3 0.422(3)
